data_8101847
loop_
_publ_author_name
'J.-C. Lee'
'H. Takahashi'
'Y. Matsui'

_publ_section_title
;
Crystal structure of catena-poly[(p-hydroxybenzoato)-silver(I)-\m-
(1R,2R)-(-)-1,2-cyclohexanediamine-k^2^N,N'], Ag(C~7~H~5~O~3~)(C~6~H~14~N~2~)
;
_journal_issue 3
_journal_name_full 'Zeitschrift f\"ur Kristallographie - New Crystal Structures'
_journal_page_first 493
_journal_page_last 494
_journal_volume 220
_journal_year 2005
_chemical_absolute_configuration unk
_chemical_formula_moiety 'C13 H19 Ag1 N2 O3'
_chemical_formula_sum 'C13 H19 Ag N2 O3'
_chemical_formula_weight 359.17
_chemical_name_systematic
;
catena-poly[(p-hydroxybenzoato)silver(I)-
\m-(1R,2R)-(-)-1,2-cyclohexanediamine-\k^2^N:N']
;
_space_group_IT_number 19
_symmetry_cell_setting orthorhombic
_symmetry_space_group_name_Hall 'P 2ac 2ab'
_symmetry_space_group_name_H-M 'P 21 21 21'
_cell_angle_alpha 90
_cell_angle_beta 90
_cell_angle_gamma 90
_cell_formula_units_Z 4
_cell_length_a 5.8157(11)
_cell_length_b 13.426(3)
_cell_length_c 17.801(3)
_cell_measurement_reflns_used 12388
_cell_measurement_temperature 173.1
_cell_measurement_theta_max 27.5
_cell_measurement_theta_min 3.0
_cell_volume 1389.9(5)
_computing_cell_refinement PROCESS-AUTO
_computing_data_collection 'PROCESS-AUTO (Rigaku, 1998)'
_computing_data_reduction 'CrystalStructure (Rigaku/MSC, 2004)'
_computing_molecular_graphics 'PLATON (Spek, 2003)'
_computing_publication_material CrystalStructure
_computing_structure_refinement 'CRYSTALS (Betteridge et al., 2003)'
_computing_structure_solution 'SIR92 (Altomare et al., 1994)'
_diffrn_detector_area_resol_mean 10.00
_diffrn_measured_fraction_theta_full 0.995
_diffrn_measured_fraction_theta_max 0.995
_diffrn_measurement_device_type 'Rigaku RAXIS-RAPID'
_diffrn_measurement_method \w
_diffrn_radiation_type 'Mo K\a'
_diffrn_radiation_wavelength 0.71073
_diffrn_reflns_av_R_equivalents 0.054
_diffrn_reflns_limit_h_max 7
_diffrn_reflns_limit_h_min -7
_diffrn_reflns_limit_k_max 17
_diffrn_reflns_limit_k_min -17
_diffrn_reflns_limit_l_max 21
_diffrn_reflns_limit_l_min -22
_diffrn_reflns_number 13509
_diffrn_reflns_theta_full 26.934
_diffrn_reflns_theta_max 27.484
_exptl_absorpt_coefficient_mu 1.456
_exptl_absorpt_correction_T_max 0.646
_exptl_absorpt_correction_T_min 0.598
_exptl_absorpt_correction_type multi-scan
_exptl_absorpt_process_details 'Higashi, T. (1995)'
_exptl_crystal_colour colorless
_exptl_crystal_density_diffrn 1.716
_exptl_crystal_density_method 'not measured'
_exptl_crystal_description needle
_exptl_crystal_F_000 728
_exptl_crystal_size_max 0.60
_exptl_crystal_size_mid 0.30
_exptl_crystal_size_min 0.30
_refine_diff_density_max 0.78
_refine_diff_density_min -0.45
_refine_ls_abs_structure_details 'Flack, 0 Friedel-pairs'
_refine_ls_abs_structure_Flack 0.02(3)
_refine_ls_extinction_method None
_refine_ls_goodness_of_fit_ref 0.9745
_refine_ls_hydrogen_treatment constr
_refine_ls_number_parameters 172
_refine_ls_number_reflns 3168
_refine_ls_R_factor_all 0.0339
_refine_ls_R_factor_gt 0.0292
_refine_ls_shift/su_max 0.000223
_refine_ls_structure_factor_coef Fsqd
_refine_ls_weighting_details
;      w=1/[\s^2^(F^2^) + 0.02 + 0.00P], 
       where P=(max(Fo^2^,0) + 2Fc^2^)/3 
;
_refine_ls_weighting_scheme calc
_refine_ls_wR_factor_all 0.0667
_refine_ls_wR_factor_gt 0.0656
_refine_ls_wR_factor_ref 0.0667
_reflns_limit_h_max 7
_reflns_limit_h_min -7
_reflns_limit_k_max 17
_reflns_limit_k_min 0
_reflns_limit_l_max 23
_reflns_limit_l_min 0
_reflns_number_gt 2727
_reflns_number_total 3175
_reflns_threshold_expression I>2sigma(I)
_oxford_refine_ls_scale 3.22(3)
_cod_data_source_file 1267-1623.cff
_cod_data_source_block '_No39'
_cod_depositor_comments
;
 Replacing the "\K" substring with the "\k" substring in the
 values of the _chemical_name_common and _chemical_name_systematic
 data items.

 Antanas Vaitkus,
 2017-03-29

The following automatic conversions were performed:
'_symmetry_cell_setting' value 'Orthorhombic' changed to 'orthorhombic'
according to '/home/saulius/struct/CIF-dictionaries/cif_core.dic'
dictionary named 'cif_core.dic' version 2.4.1 from 2010-06-29.

Automatic conversion script
Id: cif_fix_enum 1555 2011-01-17 13:19:09Z saulius 
;
_cod_original_sg_symbol_Hall 'P 2ac 2ab '
_cod_original_sg_symbol_H-M 'P 21 21 21 '
_cod_original_formula_sum 'C13 H19 Ag1 N2 O3'
_cod_database_code 8101847

loop_
_symmetry_equiv_pos_as_xyz
x,y,z
x+1/2,-y+1/2,-z
-x,y+1/2,-z+1/2
-x+1/2,-y,z+1/2

loop_
_atom_site_label
_atom_site_type_symbol
_atom_site_fract_x
_atom_site_fract_y
_atom_site_fract_z
_atom_site_U_iso_or_equiv
_atom_site_adp_type
_atom_site_occupancy
_atom_site_symmetry_multiplicity
_atom_site_Wyckoff_symbol
_atom_site_refinement_flags_posn
_atom_site_refinement_flags_adp
_atom_site_refinement_flags_occupancy
_atom_site_disorder_assembly
_atom_site_disorder_group
_atom_site_attached_hydrogens
Ag1 Ag 0.49042(4) -0.126342(19) 0.569675(15) 0.0412 Uani 1 4 a . . . . . .
O1 O 0.6725(5) -0.24539(19) 0.67045(12) 0.0396 Uani 1 4 a . . . . . .
C1 C 0.7798(5) -0.3163(2) 0.64103(16) 0.0280 Uani 1 4 a . . . . . .
C2 C 0.7193(5) -0.4207(2) 0.66223(15) 0.0228 Uani 1 4 a . . . . . .
C3 C 0.5132(6) -0.4463(2) 0.69812(13) 0.0266 Uani 1 4 a . . . . . .
C4 C 0.4636(5) -0.5447(2) 0.71521(15) 0.0286 Uani 1 4 a . . . . . .
C5 C 0.6175(5) -0.6195(3) 0.69771(15) 0.0304 Uani 1 4 a . . . . . .
C6 C 0.8251(6) -0.5943(3) 0.66339(19) 0.0370 Uani 1 4 a . . . . . .
C7 C 0.8708(6) -0.4974(3) 0.64556(17) 0.0320 Uani 1 4 a . . . . . .
O2 O 0.5813(5) -0.71730(17) 0.71215(13) 0.0466 Uani 1 4 a . . . . . .
O3 O 0.9391(4) -0.30493(17) 0.59368(12) 0.0367 Uani 1 4 a . . . . . .
N1 N 0.8112(4) -0.1179(2) 0.50837(13) 0.0320 Uani 1 4 a . . . . . .
C8 C 0.9628(5) -0.0317(2) 0.52282(15) 0.0256 Uani 1 4 a . . . . . .
C9 C 0.0243(6) -0.0277(2) 0.60570(15) 0.0266 Uani 1 4 a . . . . . .
N2 N 0.1635(4) -0.1154(2) 0.62595(14) 0.0362 Uani 1 4 a . . . . . .
C10 C 0.1608(6) 0.0659(3) 0.62401(18) 0.0383 Uani 1 4 a . . . . . .
C11 C 0.0430(6) 0.1600(3) 0.5987(2) 0.0436 Uani 1 4 a . . . . . .
C12 C 0.9884(7) 0.1549(2) 0.51525(19) 0.0436 Uani 1 4 a . . . . . .
C13 C 0.8443(6) 0.0635(3) 0.4980(2) 0.0375 Uani 1 4 a . . . . . .
H1 H 0.7860 -0.1243 0.4612 0.0580 Uiso 1 4 a R . . . . .
H2 H 0.0822 -0.1732 0.6198 0.0696 Uiso 1 4 a R . . . . .
H3 H 0.4729 -0.7280 0.7392 0.0844 Uiso 1 4 a R . . . . .
H4 H 0.1774 -0.1163 0.6742 0.0701 Uiso 1 4 a R . . . . .
H5 H 0.4096 -0.3986 0.7094 0.0384 Uiso 1 4 a R . . . . .
H6 H 0.3320 -0.5602 0.7372 0.0393 Uiso 1 4 a R . . . . .
H7 H 0.9319 -0.6439 0.6526 0.0538 Uiso 1 4 a R . . . . .
H8 H 1.0074 -0.4815 0.6223 0.0453 Uiso 1 4 a R . . . . .
H9 H 1.1000 -0.0402 0.4959 0.0358 Uiso 1 4 a R . . . . .
H10 H -0.1114 -0.0261 0.6349 0.0381 Uiso 1 4 a R . . . . .
H11 H 0.1752 0.0689 0.6764 0.0570 Uiso 1 4 a R . . . . .
H12 H 0.3125 0.0595 0.6012 0.0566 Uiso 1 4 a R . . . . .
H13 H -0.0921 0.1690 0.6251 0.0618 Uiso 1 4 a R . . . . .
H14 H 0.1332 0.2157 0.6085 0.0612 Uiso 1 4 a R . . . . .
H15 H 1.1228 0.1524 0.4856 0.0635 Uiso 1 4 a R . . . . .
H16 H 0.9040 0.2108 0.5022 0.0635 Uiso 1 4 a R . . . . .
H17 H 0.7009 0.0662 0.5229 0.0539 Uiso 1 4 a R . . . . .
H18 H 0.8266 0.0623 0.4453 0.0537 Uiso 1 4 a R . . . . .
H19 H 0.8855 -0.1751 0.5165 0.0575 Uiso 1 4 a R . . . . .

loop_
_atom_site_aniso_label
_atom_site_aniso_U_11
_atom_site_aniso_U_22
_atom_site_aniso_U_33
_atom_site_aniso_U_23
_atom_site_aniso_U_13
_atom_site_aniso_U_12
Ag1 0.02116(10) 0.02746(13) 0.07497(17) 0.00469(12) -0.00846(13) -0.00209(14)
O1 0.0521(15) 0.0240(13) 0.0426(13) 0.0033(10) 0.0166(12) 0.0119(12)
C1 0.0300(15) 0.0255(18) 0.0286(15) 0.0009(13) 0.0036(13) 0.0049(14)
C2 0.0243(13) 0.0252(17) 0.0190(12) -0.0005(11) 0.0001(11) 0.0011(13)
C3 0.0231(12) 0.0304(15) 0.0262(12) -0.0017(10) 0.0034(15) 0.0040(16)
C4 0.0230(15) 0.0362(17) 0.0266(13) 0.0010(12) 0.0048(13) -0.0058(14)
C5 0.0372(15) 0.0270(17) 0.0269(14) 0.0009(14) 0.0071(12) -0.0062(16)
C6 0.0370(17) 0.0264(19) 0.0476(18) 0.0015(14) 0.0159(16) 0.0050(15)
C7 0.0290(15) 0.0292(19) 0.0377(17) 0.0036(14) 0.0117(13) 0.0025(14)
O2 0.0599(17) 0.0261(14) 0.0538(14) 0.0023(11) 0.0255(13) -0.0052(12)
O3 0.0416(13) 0.0246(12) 0.0438(11) 0.0025(9) 0.0202(10) 0.0015(10)
N1 0.0375(13) 0.0272(15) 0.0313(13) -0.0017(12) -0.0116(11) -0.0016(14)
C8 0.0267(16) 0.0242(15) 0.0258(13) -0.0019(10) 0.0005(12) 0.0000(13)
C9 0.0234(14) 0.0312(16) 0.0253(13) 0.0003(11) 0.0016(14) -0.0031(15)
N2 0.0295(12) 0.0361(17) 0.0430(14) 0.0120(14) -0.0097(11) -0.0062(14)
C10 0.0375(18) 0.040(2) 0.0369(17) -0.0103(15) -0.0056(15) -0.0088(17)
C11 0.040(2) 0.0305(18) 0.0607(19) -0.0180(16) 0.0103(17) -0.0033(15)
C12 0.0419(18) 0.0266(16) 0.0625(19) 0.0064(14) 0.003(2) 0.003(2)
C13 0.0393(17) 0.030(2) 0.0433(18) 0.0061(15) -0.0087(16) 0.0015(16)

loop_
_atom_type_symbol
_atom_type_scat_dispersion_real
_atom_type_scat_dispersion_imag
_atom_type_scat_Cromer_Mann_a1
_atom_type_scat_Cromer_Mann_b1
_atom_type_scat_Cromer_Mann_a2
_atom_type_scat_Cromer_Mann_b2
_atom_type_scat_Cromer_Mann_a3
_atom_type_scat_Cromer_Mann_b3
_atom_type_scat_Cromer_Mann_a4
_atom_type_scat_Cromer_Mann_b4
_atom_type_scat_Cromer_Mann_c
_atom_type_scat_source
C 0.0033 0.0016 2.3100 20.8439 1.0200 10.2075 1.5886 0.5687 0.8650 51.6512 0.2156 'International Tables Vol C 4.2.6.8 and 6.1.1.4'
H 0.0000 0.0000 0.4930 10.5109 0.3229 26.1257 0.1402 3.1424 0.0408 57.7998 0.0030 'International Tables Vol C 4.2.6.8 and 6.1.1.4'
N 0.0061 0.0033 12.2126 0.0057 3.1322 9.8933 2.0125 28.9975 1.1663 0.5826 -11.5290 'International Tables Vol C 4.2.6.8 and 6.1.1.4'
O 0.0106 0.0060 3.0485 13.2771 2.2868 5.7011 1.5463 0.3239 0.8670 32.9089 0.2508 'International Tables Vol C 4.2.6.8 and 6.1.1.4'
Ag -0.8971 1.1015 19.2808 0.6446 16.6885 7.4726 4.8045 24.6605 1.0463 99.8156 5.1790 'International Tables Vol C 4.2.6.8 and 6.1.1.4'

loop_
_geom_angle_atom_site_label_1
_geom_angle_site_symmetry_1
_geom_angle_atom_site_label_2
_geom_angle_site_symmetry_2
_geom_angle_atom_site_label_3
_geom_angle_site_symmetry_3
_geom_angle
_geom_angle_publ_flag
O1 . Ag1 . N1 . 91.65(9) yes
O1 . Ag1 . N2 . 94.58(9) yes
N1 . Ag1 . N2 . 172.63(12) yes
Ag1 . O1 . C1 . 112.19(19) yes
O1 . C1 . C2 . 119.3(3) yes
O1 . C1 . O3 . 123.6(3) yes
C2 . C1 . O3 . 117.1(3) yes
C1 . C2 . C3 . 123.2(3) yes
C1 . C2 . C7 . 119.5(3) yes
C3 . C2 . C7 . 117.3(3) yes
C2 . C3 . C4 . 120.8(3) yes
C2 . C3 . H5 . 119.8 no
C4 . C3 . H5 . 119.3 no
C3 . C4 . C5 . 120.6(3) yes
C3 . C4 . H6 . 120.1 no
C5 . C4 . H6 . 119.3 no
C4 . C5 . C6 . 118.9(3) yes
C4 . C5 . O2 . 124.2(3) yes
C6 . C5 . O2 . 116.9(3) yes
C5 . C6 . C7 . 120.1(3) yes
C5 . C6 . H7 . 119.7 no
C7 . C6 . H7 . 120.3 no
C2 . C7 . C6 . 122.3(3) yes
C2 . C7 . H8 . 118.2 no
C6 . C7 . H8 . 119.5 no
C5 . O2 . H3 . 114.1 no
Ag1 . N1 . C8 . 117.88(19) yes
Ag1 . N1 . H1 . 110.0 no
C8 . N1 . H1 . 110.6 no
Ag1 . N1 . H19 . 106.9 no
C8 . N1 . H19 . 110.9 no
H1 . N1 . H19 . 98.9 no
C9 1_655 C8 . N1 . 109.7(2) yes
C9 1_655 C8 . C13 . 111.1(2) yes
N1 . C8 . C13 . 109.7(3) yes
C9 1_655 C8 . H9 . 107.5 no
N1 . C8 . H9 . 108.9 no
C13 . C8 . H9 . 109.8 no
C8 1_455 C9 . N2 . 109.8(2) yes
C8 1_455 C9 . C10 . 111.1(2) yes
N2 . C9 . C10 . 108.7(3) yes
C8 1_455 C9 . H10 . 109.7 no
N2 . C9 . H10 . 110.1 no
C10 . C9 . H10 . 107.4 no
C9 . N2 . Ag1 . 115.21(18) yes
C9 . N2 . H2 . 111.4 no
Ag1 . N2 . H2 . 110.0 no
C9 . N2 . H4 . 107.9 no
Ag1 . N2 . H4 . 112.3 no
H2 . N2 . H4 . 98.9 no
C9 . C10 . C11 . 113.0(3) yes
C9 . C10 . H11 . 107.2 no
C11 . C10 . H11 . 107.5 no
C9 . C10 . H12 . 108.1 no
C11 . C10 . H12 . 111.1 no
H11 . C10 . H12 . 109.8 no
C12 1_455 C11 . C10 . 110.4(3) yes
C12 1_455 C11 . H13 . 109.0 no
C10 . C11 . H13 . 110.2 no
C12 1_455 C11 . H14 . 109.7 no
C10 . C11 . H14 . 111.2 no
H13 . C11 . H14 . 106.3 no
C11 1_655 C12 . C13 . 110.5(3) yes
C11 1_655 C12 . H15 . 112.0 no
C13 . C12 . H15 . 108.4 no
C11 1_655 C12 . H16 . 108.5 no
C13 . C12 . H16 . 108.2 no
H15 . C12 . H16 . 109.1 no
C12 . C13 . C8 . 111.8(3) yes
C12 . C13 . H17 . 111.2 no
C8 . C13 . H17 . 107.2 no
C12 . C13 . H18 . 106.0 no
C8 . C13 . H18 . 109.0 no
H17 . C13 . H18 . 111.7 no

loop_
_geom_bond_atom_site_label_1
_geom_bond_site_symmetry_1
_geom_bond_atom_site_label_2
_geom_bond_site_symmetry_2
_geom_bond_distance
_geom_bond_publ_flag
Ag1 . O1 . 2.626(2) yes
Ag1 . N1 . 2.164(3) yes
Ag1 . N2 . 2.154(3) yes
O1 . C1 . 1.253(4) yes
C1 . C2 . 1.494(4) yes
C1 . O3 . 1.262(4) yes
C2 . C3 . 1.401(4) yes
C2 . C7 . 1.387(4) yes
C3 . C4 . 1.385(4) yes
C3 . H5 . 0.903 no
C4 . C5 . 1.381(4) yes
C4 . H6 . 0.884 no
C5 . C6 . 1.395(4) yes
C5 . O2 . 1.354(4) yes
C6 . C7 . 1.366(5) yes
C6 . H7 . 0.930 no
C7 . H8 . 0.921 no
O2 . H3 . 0.806 no
N1 . C8 . 1.478(4) yes
N1 . H1 . 0.857 no
N1 . H19 . 0.893 no
C8 . C9 1_655 1.519(4) yes
C8 . C13 . 1.518(4) yes
C8 . H9 . 0.937 no
C9 . N2 . 1.473(4) yes
C9 . C10 . 1.522(4) yes
C9 . H10 . 0.945 no
N2 . H2 . 0.915 no
N2 . H4 . 0.862 no
C10 . C11 . 1.507(5) yes
C10 . H11 . 0.937 no
C10 . H12 . 0.975 no
C11 . C12 1_455 1.521(5) yes
C11 . H13 . 0.923 no
C11 . H14 . 0.929 no
C12 . C13 . 1.518(5) yes
C12 . H15 . 0.943 no
C12 . H16 . 0.927 no
C13 . H17 . 0.945 no
C13 . H18 . 0.943 no

loop_
_geom_hbond_atom_site_label_D
_geom_hbond_site_symmetry_D
_geom_hbond_atom_site_label_H
_geom_hbond_site_symmetry_H
_geom_hbond_atom_site_label_A
_geom_hbond_site_symmetry_A
_geom_hbond_angle_DHA
_geom_hbond_distance_DH
_geom_hbond_distance_HA
_geom_hbond_distance_DA
_geom_hbond_publ_flag
N2 . H2 . O3 1_455 171.1 0.915 2.010 2.917 yes
O2 . H3 . O1 3_646 155.2 0.806 1.832 2.586 yes
